data_7208539
loop_
_publ_author_name
'Albert\'i, Francisca M.'
'Mih\'aly, T\'imea'
'Lippert, Bernhard'
'Miguel, Pablo J. Sanz'

_publ_section_title
;
 Unsupported single-walled water cluster nanotube: A novel hydrogen
 bonding pattern for water organization
;
_journal_issue 19
_journal_name_full CrystEngComm
_journal_page_first 6178
_journal_paper_doi 10.1039/c2ce25647a
_journal_volume 14
_journal_year 2012
_chemical_formula_moiety 'C10 H29 N11 Pd Pt, 4(Cl O4), 9 1/3(H2 O)'
_chemical_formula_sum 'C10 H47.66667 Cl4 N11 O25.33333 Pd Pt'
_chemical_formula_weight 1170.88
_chemical_name_systematic
;
?
;
_space_group_IT_number 148
_symmetry_cell_setting hexagonal
_symmetry_space_group_name_Hall '-R 3'
_symmetry_space_group_name_H-M 'R -3 :H'
_atom_sites_solution_hydrogens geom
_atom_sites_solution_primary direct
_atom_sites_solution_secondary difmap
_audit_creation_date 2012-01-22T18:10:04-00:00
_audit_creation_method 'WinGX routine CIF_UPDATE'
_cell_angle_alpha 90
_cell_angle_beta 90
_cell_angle_gamma 120
_cell_formula_units_Z 18
_cell_length_a 46.8185(15)
_cell_length_b 46.8185(15)
_cell_length_c 9.4253(3)
_cell_measurement_reflns_used 10447
_cell_measurement_temperature 150(2)
_cell_measurement_theta_max 29.2038
_cell_measurement_theta_min 2.214
_cell_volume 17892.1(10)
_computing_structure_refinement 'SHELXL-97 (Sheldrick, 1997)'
_computing_structure_solution 'SHELXS-97 (Sheldrick, 1990)'
_diffrn_ambient_temperature 150(2)
_diffrn_measured_fraction_theta_full 0.999
_diffrn_measured_fraction_theta_max 0.892
_diffrn_measurement_device_type 'Xcalibur, Sapphire3'
_diffrn_measurement_method '\w scans'
_diffrn_radiation_monochromator graphite
_diffrn_radiation_type MoK\a
_diffrn_radiation_wavelength 0.71073
_diffrn_reflns_av_R_equivalents 0.0917
_diffrn_reflns_av_unetI/netI 0.1694
_diffrn_reflns_limit_h_max 63
_diffrn_reflns_limit_h_min -54
_diffrn_reflns_limit_k_max 58
_diffrn_reflns_limit_k_min -62
_diffrn_reflns_limit_l_max 11
_diffrn_reflns_limit_l_min -12
_diffrn_reflns_number 47225
_diffrn_reflns_theta_full 25
_diffrn_reflns_theta_max 29.27
_diffrn_reflns_theta_min 2.22
_exptl_absorpt_coefficient_mu 4.332
_exptl_absorpt_correction_T_max 0.771
_exptl_absorpt_correction_T_min 0.557
_exptl_absorpt_correction_type multi-scan
_exptl_absorpt_process_details sadabs
_exptl_crystal_colour colorless
_exptl_crystal_density_diffrn 1.956
_exptl_crystal_density_method 'not measured'
_exptl_crystal_description prisms
_exptl_crystal_F_000 10428
_exptl_crystal_size_max 0.21
_exptl_crystal_size_mid 0.08
_exptl_crystal_size_min 0.06
_refine_diff_density_max 2.61
_refine_diff_density_min -1.454
_refine_diff_density_rms 0.204
_refine_ls_extinction_method none
_refine_ls_goodness_of_fit_ref 0.981
_refine_ls_hydrogen_treatment constr
_refine_ls_matrix_type full
_refine_ls_number_parameters 473
_refine_ls_number_reflns 9662
_refine_ls_number_restraints 52
_refine_ls_restrained_S_all 0.988
_refine_ls_R_factor_all 0.1222
_refine_ls_R_factor_gt 0.054
_refine_ls_shift/su_max 0.001
_refine_ls_shift/su_mean 0
_refine_ls_structure_factor_coef Fsqd
_refine_ls_weighting_details 'calc w=1/[\s^2^(Fo^2^)+(0.0500P)^2^+0.0000P] where P=(Fo^2^+2Fc^2^)/3'
_refine_ls_weighting_scheme calc
_refine_ls_wR_factor_gt 0.119
_refine_ls_wR_factor_ref 0.128
_reflns_number_gt 4884
_reflns_number_total 9662
_reflns_threshold_expression >2sigma(I)
_cod_data_source_file c2ce25647a.txt
_cod_data_source_block 1
_cod_depositor_comments
;

2018-03-13
Z value and formula fixed to values more according to usual
chemical conventions.                 miguel
;
_cod_original_formula_sum 'C30 H143 Cl12 N33 O76 Pd3 Pt3'
_cod_original_formula_weight 3512.64
_cod_original_formula_moiety '3(C10 H29 N11 Pd Pt), 12(Cl O4), 28(H2 O)'
_cod_original_formula_units_Z 6
_cod_original_cell_volume 17892.0(10)
_cod_original_sg_symbol_H-M R-3
_cod_database_code 7208539

loop_
_symmetry_equiv_pos_as_xyz
'x, y, z'
'-y, x-y, z'
'-x+y, -x, z'
'x+2/3, y+1/3, z+1/3'
'-y+2/3, x-y+1/3, z+1/3'
'-x+y+2/3, -x+1/3, z+1/3'
'x+1/3, y+2/3, z+2/3'
'-y+1/3, x-y+2/3, z+2/3'
'-x+y+1/3, -x+2/3, z+2/3'
'-x, -y, -z'
'y, -x+y, -z'
'x-y, x, -z'
'-x+2/3, -y+1/3, -z+1/3'
'y+2/3, -x+y+1/3, -z+1/3'
'x-y+2/3, x+1/3, -z+1/3'
'-x+1/3, -y+2/3, -z+2/3'
'y+1/3, -x+y+2/3, -z+2/3'
'x-y+1/3, x+2/3, -z+2/3'

loop_
_atom_site_label
_atom_site_type_symbol
_atom_site_fract_x
_atom_site_fract_y
_atom_site_fract_z
_atom_site_U_iso_or_equiv
_atom_site_adp_type
_atom_site_occupancy
_atom_site_symmetry_multiplicity
_atom_site_calc_flag
_atom_site_refinement_flags
Pt7 Pt 0.268669(9) 0.259585(9) -0.03248(4) 0.02362(11) Uani 1 1 d .
Pd1 Pd 0.240879(19) 0.120443(18) 0.20050(8) 0.0315(2) Uani 1 1 d .
N71 N 0.2264(2) 0.2364(2) -0.1502(9) 0.056(3) Uani 1 1 d .
H711 H 0.2263 0.2507 -0.2153 0.067 Uiso 1 1 calc R
H712 H 0.2086 0.2293 -0.0921 0.067 Uiso 1 1 calc R
H713 H 0.2254 0.2188 -0.1957 0.067 Uiso 1 1 calc R
N72 N 0.2526(2) 0.28709(19) 0.0729(7) 0.033(2) Uani 1 1 d .
H721 H 0.2485 0.2805 0.1651 0.04 Uiso 1 1 calc R
H722 H 0.2338 0.2843 0.0315 0.04 Uiso 1 1 calc R
H723 H 0.2684 0.3088 0.0691 0.04 Uiso 1 1 calc R
N73 N 0.31180(19) 0.28295(18) 0.0835(7) 0.0304(19) Uani 1 1 d .
H731 H 0.3227 0.2714 0.0761 0.037 Uiso 1 1 calc R
H732 H 0.307 0.284 0.1762 0.037 Uiso 1 1 calc R
H733 H 0.3248 0.3037 0.0494 0.037 Uiso 1 1 calc R
N11 N 0.1982(2) 0.0872(2) 0.1105(10) 0.056(3) Uani 1 1 d .
H111 H 0.1859 0.0969 0.0878 0.067 Uiso 1 1 calc R
H112 H 0.2023 0.0792 0.0285 0.067 Uiso 1 1 calc R
C12 C 0.1798(3) 0.0597(3) 0.2131(14) 0.083(5) Uani 1 1 d .
H121 H 0.1558 0.0491 0.1951 0.1 Uiso 1 1 calc R
H122 H 0.1865 0.0429 0.2022 0.1 Uiso 1 1 calc R
C13 C 0.1871(4) 0.0731(4) 0.3526(19) 0.103(6) Uani 1 1 d .
H131 H 0.1769 0.055 0.423 0.123 Uiso 1 1 calc R
H132 H 0.1779 0.0878 0.3667 0.123 Uiso 1 1 calc R
N14 N 0.2238(2) 0.0921(2) 0.3738(9) 0.049(3) Uani 1 1 d .
H14 H 0.2313 0.077 0.3705 0.059 Uiso 1 1 calc R
C15 C 0.2394(4) 0.1137(3) 0.4999(12) 0.070(4) Uani 1 1 d .
H151 H 0.2295 0.1278 0.517 0.084 Uiso 1 1 calc R
H152 H 0.2362 0.1002 0.5856 0.084 Uiso 1 1 calc R
C16 C 0.2734(3) 0.1334(3) 0.4688(10) 0.054(3) Uani 1 1 d .
H161 H 0.2836 0.1194 0.4664 0.065 Uiso 1 1 calc R
H162 H 0.2843 0.1501 0.5443 0.065 Uiso 1 1 calc R
N17 N 0.2782(2) 0.1500(2) 0.3307(7) 0.038(2) Uani 1 1 d .
H171 H 0.298 0.1544 0.2918 0.046 Uiso 1 1 calc R
H172 H 0.2785 0.1697 0.3429 0.046 Uiso 1 1 calc R
N1 N 0.26066(17) 0.15075(17) 0.0292(7) 0.0247(17) Uani 1 1 d .
C2 C 0.2781(2) 0.1442(2) -0.0643(9) 0.030(2) Uani 1 1 d .
H2 H 0.2769 0.1234 -0.0552 0.035 Uiso 1 1 calc R
N3 N 0.29741(19) 0.16396(18) -0.1705(7) 0.0261(18) Uani 1 1 d .
C4 C 0.2963(2) 0.1915(2) -0.1765(8) 0.024(2) Uani 1 1 d .
C5 C 0.2791(2) 0.2009(2) -0.0876(8) 0.021(2) Uani 1 1 d .
C6 C 0.2600(2) 0.1797(2) 0.0215(9) 0.026(2) Uani 1 1 d .
N6 N 0.24234(19) 0.18588(19) 0.1137(7) 0.0313(19) Uani 1 1 d .
H61 H 0.231 0.1714 0.1801 0.038 Uiso 1 1 calc R
H62 H 0.242 0.2045 0.1085 0.038 Uiso 1 1 calc R
N7 N 0.28478(17) 0.23185(17) -0.1305(7) 0.0201(16) Uani 1 1 d .
C8 C 0.3053(2) 0.2409(2) -0.2358(10) 0.030(2) Uani 1 1 d .
H8 H 0.3135 0.2612 -0.285 0.036 Uiso 1 1 calc R
N9 N 0.31359(18) 0.21767(18) -0.2671(7) 0.0252(18) Uani 1 1 d .
C9 C 0.3370(2) 0.2204(2) -0.3774(9) 0.031(2) Uani 1 1 d .
H91 H 0.3271 0.2185 -0.4712 0.047 Uiso 1 1 calc R
H92 H 0.3421 0.2027 -0.3653 0.047 Uiso 1 1 calc R
H93 H 0.3572 0.2418 -0.3695 0.047 Uiso 1 1 calc R
Cl1 Cl 0.31616(6) 0.10067(5) 0.1844(2) 0.0257(5) Uani 1 1 d .
O11 O 0.31307(16) 0.08386(16) 0.3152(6) 0.0358(17) Uani 1 1 d .
O12 O 0.33868(17) 0.09707(17) 0.0952(6) 0.0409(18) Uani 1 1 d .
O13 O 0.28514(16) 0.08636(16) 0.1159(6) 0.0371(17) Uani 1 1 d .
O14 O 0.32872(16) 0.13486(15) 0.2104(7) 0.0383(17) Uani 1 1 d .
Cl2 Cl 0.28840(6) 0.29050(6) 0.4672(2) 0.0325(6) Uani 1 1 d .
O21 O 0.27628(18) 0.27987(19) 0.6047(7) 0.052(2) Uani 1 1 d .
O22 O 0.3036(2) 0.2737(2) 0.4157(9) 0.073(3) Uani 1 1 d .
O23 O 0.3126(2) 0.3252(2) 0.4777(10) 0.080(3) Uani 1 1 d .
O24 O 0.2628(3) 0.2883(3) 0.3817(8) 0.091(3) Uani 1 1 d .
Cl3 Cl 0.17599(8) 0.21771(8) 0.1980(4) 0.0635(9) Uani 1 1 d .
O31 O 0.1835(3) 0.2507(3) 0.2258(13) 0.116(4) Uani 1 1 d .
O32 O 0.2057(3) 0.2180(3) 0.2303(18) 0.174(7) Uani 1 1 d .
O33 O 0.1518(4) 0.1973(3) 0.2888(19) 0.245(11) Uani 1 1 d .
O34 O 0.1708(3) 0.2096(4) 0.0574(13) 0.207(9) Uani 1 1 d .
Cl4 Cl 0.04371(17) 0.19085(15) 0.2543(7) 0.186(4) Uani 1 1 d D
O41 O 0.0742(3) 0.1941(4) 0.1924(14) 0.206(8) Uani 1 1 d D
O42 O 0.0190(3) 0.1814(3) 0.1452(11) 0.163(6) Uani 1 1 d D
O43 O 0.0511(4) 0.2227(3) 0.3152(17) 0.300(12) Uani 1 1 d DU
O44 O 0.0320(4) 0.1656(3) 0.3643(14) 0.251(9) Uani 1 1 d DU
O1W O 0.2652(2) 0.19963(18) 0.4551(7) 0.058(2) Uani 1 1 d .
O2W O 0.2389(3) 0.0408(3) 0.4271(9) 0.096(3) Uani 1 1 d .
O3W O 0.1895(4) 0.1432(4) 0.3094(17) 0.192(6) Uani 1 1 d U
O4W O 0.1577(6) 0.1214(6) 0.088(2) 0.272(9) Uani 1 1 d .
O5W O 0.1046(4) 0.0633(6) 0.472(3) 0.298(13) Uani 1 1 d .
O6W O 0.0850(5) 0.1362(4) 0.285(2) 0.244(9) Uani 1 1 d .
O7W O 0.1298(7) 0.1214(6) 0.335(3) 0.311(12) Uani 1 1 d U
O8W O 0.0452(8) 0.1067(5) 0.052(3) 0.352(17) Uani 1 1 d .
O9W O 0.0727(10) 0.0129(10) 0.149(4) 0.49(2) Uani 1 1 d U
O10W O 0 0 0 0.272(9) Uani 1 6 d SU
O11W O 0 0 0.5 0.272(9) Uani 1 6 d SU

loop_
_atom_site_aniso_label
_atom_site_aniso_U_11
_atom_site_aniso_U_22
_atom_site_aniso_U_33
_atom_site_aniso_U_23
_atom_site_aniso_U_13
_atom_site_aniso_U_12
Pt7 0.0307(2) 0.0264(2) 0.02220(17) -0.00031(16) -0.00038(17) 0.0206(2)
Pd1 0.0377(5) 0.0226(4) 0.0344(4) 0.0079(3) 0.0141(4) 0.0153(4)
N71 0.048(6) 0.097(8) 0.051(5) -0.036(5) -0.013(5) 0.058(6)
N72 0.049(5) 0.048(5) 0.027(4) -0.004(4) 0.000(4) 0.043(5)
N73 0.041(5) 0.030(5) 0.033(4) -0.006(4) -0.013(4) 0.027(4)
N11 0.042(6) 0.051(6) 0.068(6) 0.003(5) 0.002(5) 0.018(5)
C12 0.062(10) 0.050(9) 0.078(10) 0.005(8) 0.038(8) -0.017(7)
C13 0.083(13) 0.094(13) 0.128(15) 0.063(12) 0.056(11) 0.042(11)
N14 0.064(7) 0.036(6) 0.049(6) 0.019(5) 0.038(5) 0.027(5)
C15 0.111(13) 0.056(9) 0.051(8) 0.024(7) 0.031(8) 0.048(9)
C16 0.096(11) 0.061(8) 0.026(6) 0.011(5) 0.013(6) 0.053(8)
N17 0.046(6) 0.039(5) 0.034(5) 0.001(4) 0.001(4) 0.024(5)
N1 0.025(4) 0.019(4) 0.026(4) -0.002(3) 0.000(3) 0.009(4)
C2 0.049(7) 0.020(5) 0.024(5) -0.005(4) 0.003(5) 0.021(5)
N3 0.036(5) 0.023(4) 0.026(4) -0.002(3) -0.001(4) 0.019(4)
C4 0.030(6) 0.022(5) 0.019(5) 0.007(4) 0.004(4) 0.012(4)
C5 0.024(5) 0.019(5) 0.022(5) -0.002(4) 0.001(4) 0.011(4)
C6 0.028(5) 0.020(5) 0.030(5) 0.000(4) 0.003(4) 0.013(4)
N6 0.045(5) 0.033(5) 0.026(4) 0.009(4) 0.010(4) 0.027(4)
N7 0.028(4) 0.018(4) 0.014(4) -0.002(3) 0.001(3) 0.011(4)
C8 0.033(6) 0.021(5) 0.039(6) -0.006(4) 0.003(5) 0.017(5)
N9 0.034(5) 0.025(4) 0.020(4) 0.005(3) 0.005(3) 0.018(4)
C9 0.040(6) 0.038(6) 0.025(5) 0.012(4) 0.022(4) 0.026(5)
Cl1 0.0305(13) 0.0209(12) 0.0308(12) 0.0015(10) 0.0013(10) 0.0167(11)
O11 0.036(4) 0.037(4) 0.037(4) 0.009(3) 0.006(3) 0.021(4)
O12 0.056(5) 0.046(5) 0.037(4) 0.000(3) 0.015(3) 0.038(4)
O13 0.038(4) 0.037(4) 0.045(4) -0.006(3) -0.016(3) 0.025(4)
O14 0.042(4) 0.018(4) 0.060(4) -0.003(3) -0.002(4) 0.019(3)
Cl2 0.0330(14) 0.0365(15) 0.0309(13) 0.0085(11) 0.0027(11) 0.0197(13)
O21 0.049(5) 0.067(6) 0.045(4) 0.014(4) 0.017(4) 0.033(5)
O22 0.094(7) 0.057(6) 0.092(6) 0.001(5) 0.048(5) 0.055(5)
O23 0.053(6) 0.041(5) 0.149(8) 0.019(5) 0.039(6) 0.025(5)
O24 0.115(8) 0.127(9) 0.055(5) -0.022(6) -0.043(5) 0.078(7)
Cl3 0.055(2) 0.055(2) 0.074(2) -0.0057(17) 0.0237(18) 0.0223(18)
O31 0.099(9) 0.068(7) 0.186(11) 0.003(7) 0.048(8) 0.046(7)
O32 0.128(12) 0.136(12) 0.309(19) 0.091(12) 0.066(12) 0.103(10)
O33 0.219(16) 0.064(8) 0.34(2) -0.044(11) 0.232(16) -0.014(9)
O34 0.138(12) 0.31(2) 0.096(9) -0.111(11) 0.020(9) 0.053(13)
Cl4 0.163(6) 0.111(5) 0.231(7) 0.032(5) -0.126(6) 0.028(4)
O41 0.23(2) 0.23(2) 0.247(19) 0.047(15) 0.019(16) 0.180(19)
O42 0.137(12) 0.209(16) 0.137(11) -0.003(11) -0.027(10) 0.082(12)
O43 0.305(15) 0.277(14) 0.325(15) 0.016(9) -0.028(9) 0.150(10)
O44 0.279(12) 0.233(12) 0.252(12) 0.059(9) -0.029(9) 0.137(9)
O1W 0.100(7) 0.049(5) 0.043(4) 0.003(4) 0.010(4) 0.050(5)
O2W 0.147(10) 0.122(9) 0.072(6) 0.010(6) -0.006(6) 0.107(8)
O3W 0.188(10) 0.194(10) 0.230(10) 0.031(8) 0.048(8) 0.122(8)
O4W 0.270(10) 0.266(10) 0.288(10) 0.007(7) -0.003(7) 0.141(7)
O5W 0.135(15) 0.35(3) 0.39(3) 0.19(2) 0.113(17) 0.105(18)
O6W 0.210(19) 0.100(12) 0.34(2) 0.031(14) -0.044(17) 0.017(12)
O7W 0.316(14) 0.303(14) 0.316(14) 0.019(9) -0.015(9) 0.157(10)
O8W 0.51(4) 0.167(19) 0.38(3) -0.06(2) -0.23(3) 0.17(2)
O9W 0.48(2) 0.48(2) 0.49(2) -0.002(10) 0.016(10) 0.239(14)
O10W 0.270(10) 0.266(10) 0.288(10) 0.007(7) -0.003(7) 0.141(7)
O11W 0.270(10) 0.266(10) 0.288(10) 0.007(7) -0.003(7) 0.141(7)

loop_
_atom_type_symbol
_atom_type_description
_atom_type_scat_dispersion_real
_atom_type_scat_dispersion_imag
_atom_type_scat_source
C C 0.0033 0.0016 'International Tables Vol C Tables 4.2.6.8 and 6.1.1.4'
H H 0 0 'International Tables Vol C Tables 4.2.6.8 and 6.1.1.4'
N N 0.0061 0.0033 'International Tables Vol C Tables 4.2.6.8 and 6.1.1.4'
O O 0.0106 0.006 'International Tables Vol C Tables 4.2.6.8 and 6.1.1.4'
Cl Cl 0.1484 0.1585 'International Tables Vol C Tables 4.2.6.8 and 6.1.1.4'
Pd Pd -0.9988 1.0072 'International Tables Vol C Tables 4.2.6.8 and 6.1.1.4'
Pt Pt -1.7033 8.3905 'International Tables Vol C Tables 4.2.6.8 and 6.1.1.4'

loop_
_geom_angle_atom_site_label_1
_geom_angle_atom_site_label_2
_geom_angle_atom_site_label_3
_geom_angle
N7 Pt7 N72 178.1(3)
N7 Pt7 N71 89.0(3)
N72 Pt7 N71 92.1(3)
N7 Pt7 N73 90.1(3)
N72 Pt7 N73 88.8(3)
N71 Pt7 N73 179.0(3)
N14 Pd1 N11 85.2(4)
N14 Pd1 N17 83.2(4)
N11 Pd1 N17 167.4(3)
N14 Pd1 N1 177.0(4)
N11 Pd1 N1 97.8(3)
N17 Pd1 N1 93.9(3)
Pt7 N71 H711 109.5
Pt7 N71 H712 109.5
H711 N71 H712 109.5
Pt7 N71 H713 109.5
H711 N71 H713 109.5
H712 N71 H713 109.5
Pt7 N72 H721 109.5
Pt7 N72 H722 109.5
H721 N72 H722 109.5
Pt7 N72 H723 109.5
H721 N72 H723 109.5
H722 N72 H723 109.5
Pt7 N73 H731 109.5
Pt7 N73 H732 109.5
H731 N73 H732 109.5
Pt7 N73 H733 109.5
H731 N73 H733 109.5
H732 N73 H733 109.5
C12 N11 Pd1 108.5(7)
C12 N11 H111 110
Pd1 N11 H111 110
C12 N11 H112 110
Pd1 N11 H112 110
H111 N11 H112 108.4
C13 C12 N11 108.2(11)
C13 C12 H121 110.1
N11 C12 H121 110.1
C13 C12 H122 110.1
N11 C12 H122 110.1
H121 C12 H122 108.4
C12 C13 N14 109.7(12)
C12 C13 H131 109.7
N14 C13 H131 109.7
C12 C13 H132 109.7
N14 C13 H132 109.7
H131 C13 H132 108.2
C15 N14 C13 122.3(11)
C15 N14 Pd1 107.5(7)
C13 N14 Pd1 104.1(8)
C15 N14 H14 107.4
C13 N14 H14 107.4
Pd1 N14 H14 107.4
C16 C15 N14 106.7(10)
C16 C15 H151 110.4
N14 C15 H151 110.4
C16 C15 H152 110.4
N14 C15 H152 110.4
H151 C15 H152 108.6
C15 C16 N17 110.6(10)
C15 C16 H161 109.5
N17 C16 H161 109.5
C15 C16 H162 109.5
N17 C16 H162 109.5
H161 C16 H162 108.1
C16 N17 Pd1 108.8(7)
C16 N17 H171 109.9
Pd1 N17 H171 109.9
C16 N17 H172 109.9
Pd1 N17 H172 109.9
H171 N17 H172 108.3
C2 N1 C6 120.6(8)
C2 N1 Pd1 118.6(6)
C6 N1 Pd1 120.1(6)
N1 C2 N3 127.2(8)
N1 C2 H2 116.4
N3 C2 H2 116.4
C4 N3 C2 111.1(7)
N3 C4 N9 127.1(8)
N3 C4 C5 127.0(8)
N9 C4 C5 105.8(8)
C4 C5 N7 108.4(7)
C4 C5 C6 119.3(8)
N7 C5 C6 132.3(8)
N6 C6 N1 120.2(8)
N6 C6 C5 125.1(8)
N1 C6 C5 114.7(8)
C6 N6 H61 120
C6 N6 H62 120
H61 N6 H62 120
C8 N7 C5 106.7(7)
C8 N7 Pt7 126.4(6)
C5 N7 Pt7 126.5(5)
N7 C8 N9 111.5(8)
N7 C8 H8 124.2
N9 C8 H8 124.2
C8 N9 C4 107.4(7)
C8 N9 C9 125.8(8)
C4 N9 C9 126.8(7)
N9 C9 H91 109.5
N9 C9 H92 109.5
H91 C9 H92 109.5
N9 C9 H93 109.5
H91 C9 H93 109.5
H92 C9 H93 109.5
O13 Cl1 O12 108.7(4)
O13 Cl1 O14 111.1(4)
O12 Cl1 O14 108.7(4)
O13 Cl1 O11 109.6(4)
O12 Cl1 O11 108.7(4)
O14 Cl1 O11 110.0(4)
O22 Cl2 O21 110.8(5)
O22 Cl2 O24 114.7(6)
O21 Cl2 O24 109.0(5)
O22 Cl2 O23 108.9(5)
O21 Cl2 O23 106.7(5)
O24 Cl2 O23 106.4(6)
O33 Cl3 O34 116.4(10)
O33 Cl3 O32 109.8(11)
O34 Cl3 O32 104.4(10)
O33 Cl3 O31 108.4(7)
O34 Cl3 O31 113.2(10)
O32 Cl3 O31 103.8(8)
O42 Cl4 O44 109.9(7)
O42 Cl4 O43 109.5(7)
O44 Cl4 O43 110.4(7)
O42 Cl4 O41 109.7(7)
O44 Cl4 O41 108.4(7)
O43 Cl4 O41 108.9(7)

loop_
_geom_bond_atom_site_label_1
_geom_bond_atom_site_label_2
_geom_bond_distance
Pt7 N7 2.022(7)
Pt7 N72 2.044(6)
Pt7 N71 2.044(8)
Pt7 N73 2.064(7)
Pd1 N14 2.003(8)
Pd1 N11 2.007(9)
Pd1 N17 2.014(8)
Pd1 N1 2.041(7)
N71 H711 0.91
N71 H712 0.91
N71 H713 0.91
N72 H721 0.91
N72 H722 0.91
N72 H723 0.91
N73 H731 0.91
N73 H732 0.91
N73 H733 0.91
N11 C12 1.491(14)
N11 H111 0.92
N11 H112 0.92
C12 C13 1.422(19)
C12 H121 0.99
C12 H122 0.99
C13 N14 1.501(17)
C13 H131 0.99
C13 H132 0.99
N14 C15 1.494(14)
N14 H14 0.93
C15 C16 1.414(16)
C15 H151 0.99
C15 H152 0.99
C16 N17 1.475(11)
C16 H161 0.99
C16 H162 0.99
N17 H171 0.92
N17 H172 0.92
N1 C2 1.338(10)
N1 C6 1.375(11)
C2 N3 1.355(11)
C2 H2 0.95
N3 C4 1.320(10)
C4 N9 1.375(10)
C4 C5 1.377(11)
C5 N7 1.395(10)
C5 C6 1.398(11)
C6 N6 1.326(10)
N6 H61 0.88
N6 H62 0.88
N7 C8 1.296(10)
C8 N9 1.358(11)
C8 H8 0.95
N9 C9 1.468(10)
C9 H91 0.98
C9 H92 0.98
C9 H93 0.98
Cl1 O13 1.415(6)
Cl1 O12 1.423(6)
Cl1 O14 1.424(6)
Cl1 O11 1.430(6)
Cl2 O22 1.386(7)
Cl2 O21 1.402(7)
Cl2 O24 1.403(8)
Cl2 O23 1.448(8)
Cl3 O33 1.359(11)
Cl3 O34 1.366(11)
Cl3 O32 1.415(13)
Cl3 O31 1.424(10)
Cl4 O42 1.442(7)
Cl4 O44 1.458(8)
Cl4 O43 1.470(8)
Cl4 O41 1.477(8)

loop_
_geom_torsion_atom_site_label_1
_geom_torsion_atom_site_label_2
_geom_torsion_atom_site_label_3
_geom_torsion_atom_site_label_4
_geom_torsion
N14 Pd1 N11 C12 -4.8(9)
N17 Pd1 N11 C12 -27(2)
N1 Pd1 N11 C12 174.7(8)
Pd1 N11 C12 C13 32.6(15)
N11 C12 C13 N14 -53.9(16)
C12 C13 N14 C15 169.3(11)
C12 C13 N14 Pd1 47.6(13)
N11 Pd1 N14 C15 -153.0(8)
N17 Pd1 N14 C15 22.1(8)
N11 Pd1 N14 C13 -21.9(9)
N17 Pd1 N14 C13 153.2(9)
C13 N14 C15 C16 -166.2(11)
Pd1 N14 C15 C16 -46.1(11)
N14 C15 C16 N17 52.2(12)
C15 C16 N17 Pd1 -33.1(11)
N14 Pd1 N17 C16 4.8(7)
N11 Pd1 N17 C16 28(2)
N1 Pd1 N17 C16 -174.5(7)
N11 Pd1 N1 C2 -87.7(7)
N17 Pd1 N1 C2 97.0(7)
N11 Pd1 N1 C6 101.5(7)
N17 Pd1 N1 C6 -73.7(7)
C6 N1 C2 N3 2.2(14)
Pd1 N1 C2 N3 -168.5(7)
N1 C2 N3 C4 -2.4(13)
C2 N3 C4 N9 177.4(8)
C2 N3 C4 C5 1.8(13)
N3 C4 C5 N7 179.6(8)
N9 C4 C5 N7 3.2(10)
N3 C4 C5 C6 -0.9(14)
N9 C4 C5 C6 -177.3(8)
C2 N1 C6 N6 179.3(8)
Pd1 N1 C6 N6 -10.1(11)
C2 N1 C6 C5 -1.0(12)
Pd1 N1 C6 C5 169.6(6)
C4 C5 C6 N6 -179.9(9)
N7 C5 C6 N6 -0.6(16)
C4 C5 C6 N1 0.4(12)
N7 C5 C6 N1 179.7(8)
C4 C5 N7 C8 -2.3(10)
C6 C5 N7 C8 178.3(9)
C4 C5 N7 Pt7 -175.5(6)
C6 C5 N7 Pt7 5.1(14)
N71 Pt7 N7 C8 99.3(8)
N73 Pt7 N7 C8 -80.2(7)
N71 Pt7 N7 C5 -88.8(7)
N73 Pt7 N7 C5 91.7(7)
C5 N7 C8 N9 0.4(10)
Pt7 N7 C8 N9 173.6(6)
N7 C8 N9 C4 1.7(10)
N7 C8 N9 C9 -178.1(8)
N3 C4 N9 C8 -179.3(9)
C5 C4 N9 C8 -3.0(10)
N3 C4 N9 C9 0.5(15)
C5 C4 N9 C9 176.8(8)
